data_8104893
loop_
_publ_author_name
'Hosten, Eric C.'
'Betz, Richard'

_publ_section_title
;
 Crystal structure of N-benzyl-N-nicotinoyl-nicotine amide C19H15N3O2
;
_journal_issue 1
_journal_name_full 'Zeitschrift f\"ur Kristallographie - New Crystal Structures'
_journal_page_first 101
_journal_page_last 103
_journal_paper_doi 10.1515/ncrs-2020-0428
_journal_volume 236
_journal_year 2021
_chemical_formula_moiety 'C19 H15 N3 O2'
_chemical_formula_sum 'C19 H15 N3 O2'
_chemical_formula_weight 317.34
_chemical_name_common
;
<i>N</i>-Benzyl-</i>N</i>-nicotinoyl-nicotine amide
;
_chemical_name_systematic
;
<i>N</i>-Benzyl-</i>N</i>-nicotinoyl-nicotine amide
;
_space_group_IT_number 14
_space_group_name_Hall '-P 2ybc'
_space_group_name_H-M_alt 'P 1 21/c 1'
_symmetry_cell_setting monoclinic
_symmetry_Int_Tables_number 14
_symmetry_space_group_name_Hall '-P 2ybc'
_symmetry_space_group_name_H-M 'P 1 21/c 1'
_atom_sites_solution_hydrogens geom
_atom_sites_solution_primary SHELXS
_atom_sites_solution_secondary difmap
_cell_angle_alpha 90.00
_cell_angle_beta 112.171(3)
_cell_angle_gamma 90.00
_cell_formula_units_Z 4
_cell_length_a 18.4336(13)
_cell_length_b 6.0321(4)
_cell_length_c 15.0585(10)
_cell_measurement_reflns_used 3145
_cell_measurement_temperature 200(2)
_cell_measurement_theta_max 27.64
_cell_measurement_theta_min 2.39
_cell_volume 1550.60(19)
_computing_cell_refinement 'SAINT [1]'
_computing_data_collection 'APEX2 [1]'
_computing_data_reduction 'SAINT [1]'
_computing_molecular_graphics 'ORTEP3 [3], Mercury [4]'
_computing_publication_material 'SHELXL-97 [2], PLATON [5]'
_computing_structure_refinement 'SHELXL-97 [2]'
_computing_structure_solution 'SHELXS-97 [2]'
_diffrn_ambient_temperature 200(2)
_diffrn_measured_fraction_theta_full 0.998
_diffrn_measured_fraction_theta_max 0.998
_diffrn_measurement_device_type 'Bruker APEX-II CCD'
_diffrn_measurement_method '\f and \w scans'
_diffrn_radiation_monochromator graphite
_diffrn_radiation_type MoK\a
_diffrn_radiation_wavelength 0.71073
_diffrn_reflns_av_R_equivalents 0.0601
_diffrn_reflns_av_sigmaI/netI 0.0626
_diffrn_reflns_limit_h_max 24
_diffrn_reflns_limit_h_min -24
_diffrn_reflns_limit_k_max 6
_diffrn_reflns_limit_k_min -8
_diffrn_reflns_limit_l_max 20
_diffrn_reflns_limit_l_min -20
_diffrn_reflns_number 14466
_diffrn_reflns_theta_full 28.32
_diffrn_reflns_theta_max 28.32
_diffrn_reflns_theta_min 2.39
_exptl_absorpt_coefficient_mu 0.091
_exptl_absorpt_correction_T_max 1.0000
_exptl_absorpt_correction_T_min 0.8686
_exptl_absorpt_correction_type numerical
_exptl_absorpt_process_details
;                                                              
SADABS [6]                                          
;
_exptl_crystal_colour colourless
_exptl_crystal_density_diffrn 1.359
_exptl_crystal_density_method 'not measured'
_exptl_crystal_description platelet
_exptl_crystal_F_000 664
_exptl_crystal_size_max 0.422
_exptl_crystal_size_mid 0.312
_exptl_crystal_size_min 0.094
_refine_diff_density_max 0.278
_refine_diff_density_min -0.242
_refine_diff_density_rms 0.050
_refine_ls_extinction_coef .
_refine_ls_extinction_method none
_refine_ls_goodness_of_fit_ref 1.031
_refine_ls_hydrogen_treatment constr
_refine_ls_matrix_type full
_refine_ls_number_parameters 217
_refine_ls_number_reflns 3845
_refine_ls_number_restraints 0
_refine_ls_restrained_S_all 1.031
_refine_ls_R_factor_all 0.0992
_refine_ls_R_factor_gt 0.0535
_refine_ls_shift/su_max 0.000
_refine_ls_shift/su_mean 0.000
_refine_ls_structure_factor_coef Fsqd
_refine_ls_weighting_details 'w=1/[\s^2^(Fo^2^)+(0.015P)^2^+3.2P] where P=(Fo^2^+2Fc^2^)/3'
_refine_ls_weighting_scheme calc
_refine_ls_wR_factor_gt 0.1137
_refine_ls_wR_factor_ref 0.1298
_reflns_number_gt 2495
_reflns_number_total 3845
_reflns_threshold_expression >2sigma(I)
_cod_data_source_file suppl_j_ncrs-2020-0428_suppl.cif
_cod_data_source_block g
_cod_depositor_comments
;
The following automatic conversions were performed:

data item '_symmetry_cell_setting' value 'Monoclinic' was changed to
'monoclinic' in accordance with the built-in table derived from the
CIF Core dictionary named 'cif_core.dic' version 2.4.5 last updated
on 2014-11-21.

Automatic conversion script
Id: cif_fix_values 8738 2021-04-28 16:35:53Z antanas 
;
_cod_original_cell_volume 1550.60(18)
_cod_original_sg_symbol_H-M 'P2(1)/c  '
_cod_database_code 8104893
_shelx_space_group_comment
;
The symmetry employed for this shelxl refinement is uniquely defined
by the following loop, which should always be used as a source of
symmetry information in preference to the above space-group names.
They are only intended as comments.
;
_iucr_geom_bonds_special_details
;                                                              
<i>C<i>~g~(1) is the centroid of carbon atoms C31--C36.               
;

loop_
_symmetry_equiv_pos_as_xyz
'x, y, z'
'-x, y+1/2, -z+1/2'
'-x, -y, -z'
'x, -y-1/2, z-1/2'

loop_
_atom_site_label
_atom_site_type_symbol
_atom_site_fract_x
_atom_site_fract_y
_atom_site_fract_z
_atom_site_U_iso_or_equiv
_atom_site_adp_type
_atom_site_occupancy
_atom_site_symmetry_multiplicity
_atom_site_calc_flag
_atom_site_refinement_flags
_atom_site_disorder_assembly
_atom_site_disorder_group
O1 O 0.24463(8) 1.0117(2) 0.25493(11) 0.0352(4) Uani 1 1 d . . .
O2 O 0.13325(8) 0.3873(2) 0.09366(10) 0.0362(4) Uani 1 1 d . . .
N1 N 0.18767(9) 0.6996(2) 0.17529(11) 0.0233(3) Uani 1 1 d . . .
N11 N 0.41661(10) 0.4164(3) 0.34356(13) 0.0360(4) Uani 1 1 d . . .
N21 N 0.32975(10) 0.2468(3) 0.03141(13) 0.0364(4) Uani 1 1 d . . .
C1 C 0.25322(11) 0.8250(3) 0.23072(13) 0.0235(4) Uani 1 1 d . . .
C2 C 0.18701(11) 0.5190(3) 0.11679(13) 0.0251(4) Uani 1 1 d . . .
C3 C 0.11225(11) 0.7653(3) 0.18148(13) 0.0266(4) Uani 1 1 d . . .
H3A H 0.0687 0.7038 0.1256 0.032 Uiso 1 1 calc R . .
H3B H 0.1078 0.9289 0.1782 0.032 Uiso 1 1 calc R . .
C11 C 0.33222(10) 0.7216(3) 0.26705(12) 0.0228(4) Uani 1 1 d . . .
C12 C 0.34514(11) 0.5044(3) 0.30049(13) 0.0271(4) Uani 1 1 d . . .
H12 H 0.3009 0.4137 0.2923 0.033 Uiso 1 1 calc R . .
C13 C 0.47766(13) 0.5474(4) 0.35436(16) 0.0388(5) Uani 1 1 d . . .
H13 H 0.5288 0.4880 0.3850 0.047 Uiso 1 1 calc R . .
C14 C 0.47049(12) 0.7649(4) 0.32333(16) 0.0401(5) Uani 1 1 d . . .
H14 H 0.5157 0.8511 0.3316 0.048 Uiso 1 1 calc R . .
C15 C 0.39692(12) 0.8545(3) 0.28042(14) 0.0328(5) Uani 1 1 d . . .
H15 H 0.3905 1.0049 0.2602 0.039 Uiso 1 1 calc R . .
C21 C 0.24958(10) 0.5000(3) 0.07764(12) 0.0231(4) Uani 1 1 d . . .
C22 C 0.27853(11) 0.2916(3) 0.07211(13) 0.0279(4) Uani 1 1 d . . .
H22 H 0.2607 0.1715 0.0993 0.033 Uiso 1 1 calc R . .
C23 C 0.35307(12) 0.4180(4) -0.00727(14) 0.0349(5) Uani 1 1 d . . .
H23 H 0.3887 0.3905 -0.0380 0.042 Uiso 1 1 calc R . .
C24 C 0.32828(13) 0.6322(4) -0.00497(14) 0.0346(5) Uani 1 1 d . . .
H24 H 0.3474 0.7490 -0.0325 0.042 Uiso 1 1 calc R . .
C25 C 0.27545(12) 0.6759(3) 0.03773(13) 0.0300(4) Uani 1 1 d . . .
H25 H 0.2572 0.8224 0.0398 0.036 Uiso 1 1 calc R . .
C31 C 0.10417(10) 0.6858(3) 0.27246(12) 0.0223(4) Uani 1 1 d . . .
C32 C 0.12922(11) 0.4761(3) 0.31025(14) 0.0276(4) Uani 1 1 d . . .
H32 H 0.1549 0.3822 0.2807 0.033 Uiso 1 1 calc R . .
C33 C 0.11683(11) 0.4038(3) 0.39060(14) 0.0301(4) Uani 1 1 d . . .
H33 H 0.1344 0.2610 0.4163 0.036 Uiso 1 1 calc R . .
C34 C 0.07895(11) 0.5387(4) 0.43358(14) 0.0332(5) Uani 1 1 d . . .
H34 H 0.0705 0.4885 0.4887 0.040 Uiso 1 1 calc R . .
C35 C 0.05347(12) 0.7461(4) 0.39642(14) 0.0339(5) Uani 1 1 d . . .
H35 H 0.0270 0.8384 0.4256 0.041 Uiso 1 1 calc R . .
C36 C 0.06653(11) 0.8198(3) 0.31638(14) 0.0278(4) Uani 1 1 d . . .
H36 H 0.0495 0.9636 0.2915 0.033 Uiso 1 1 calc R . .

loop_
_atom_site_aniso_label
_atom_site_aniso_U_11
_atom_site_aniso_U_22
_atom_site_aniso_U_33
_atom_site_aniso_U_23
_atom_site_aniso_U_13
_atom_site_aniso_U_12
O1 0.0401(8) 0.0193(7) 0.0459(8) -0.0058(6) 0.0159(7) 0.0008(6)
O2 0.0343(8) 0.0361(8) 0.0392(8) -0.0112(7) 0.0150(7) -0.0103(7)
N1 0.0251(8) 0.0218(8) 0.0243(8) -0.0007(6) 0.0110(6) 0.0018(6)
N11 0.0333(9) 0.0312(10) 0.0397(10) 0.0050(8) 0.0094(8) 0.0026(8)
N21 0.0381(10) 0.0331(10) 0.0410(10) -0.0002(8) 0.0183(8) 0.0071(8)
C1 0.0294(10) 0.0209(10) 0.0227(9) 0.0017(8) 0.0126(8) -0.0017(8)
C2 0.0276(9) 0.0220(10) 0.0236(9) 0.0002(8) 0.0072(8) 0.0014(8)
C3 0.0244(9) 0.0270(10) 0.0287(9) 0.0031(8) 0.0105(8) 0.0057(8)
C11 0.0268(9) 0.0229(10) 0.0187(8) -0.0023(7) 0.0087(8) -0.0013(7)
C12 0.0280(10) 0.0227(10) 0.0299(10) -0.0011(8) 0.0099(8) -0.0037(8)
C13 0.0278(11) 0.0448(14) 0.0393(12) -0.0007(10) 0.0076(9) 0.0029(10)
C14 0.0288(11) 0.0431(13) 0.0454(12) 0.0026(11) 0.0105(10) -0.0105(10)
C15 0.0360(11) 0.0257(11) 0.0361(11) 0.0019(9) 0.0128(9) -0.0052(9)
C21 0.0268(9) 0.0197(9) 0.0204(8) -0.0041(7) 0.0063(7) -0.0012(8)
C22 0.0335(11) 0.0215(10) 0.0293(10) 0.0010(8) 0.0126(9) -0.0002(8)
C23 0.0331(11) 0.0445(13) 0.0295(10) -0.0025(9) 0.0146(9) 0.0031(10)
C24 0.0457(13) 0.0334(12) 0.0301(10) 0.0007(9) 0.0204(10) -0.0055(10)
C25 0.0440(12) 0.0213(10) 0.0259(10) 0.0009(8) 0.0146(9) 0.0024(9)
C31 0.0177(8) 0.0237(10) 0.0235(9) -0.0024(7) 0.0053(7) -0.0014(7)
C32 0.0252(10) 0.0270(10) 0.0295(10) -0.0004(8) 0.0090(8) 0.0035(8)
C33 0.0299(10) 0.0277(11) 0.0278(10) 0.0032(8) 0.0052(8) -0.0024(8)
C34 0.0297(10) 0.0441(13) 0.0253(10) -0.0006(9) 0.0097(8) -0.0060(9)
C35 0.0318(11) 0.0416(12) 0.0299(10) -0.0074(9) 0.0134(9) 0.0039(9)
C36 0.0239(10) 0.0264(10) 0.0308(10) -0.0015(8) 0.0078(8) 0.0032(8)

loop_
_atom_type_symbol
_atom_type_description
_atom_type_scat_dispersion_real
_atom_type_scat_dispersion_imag
_atom_type_scat_source
C C 0.0033 0.0016 'International Tables Vol C Tables 4.2.6.8 and 6.1.1.4'
H H 0.0000 0.0000 'International Tables Vol C Tables 4.2.6.8 and 6.1.1.4'
N N 0.0061 0.0033 'International Tables Vol C Tables 4.2.6.8 and 6.1.1.4'
O O 0.0106 0.0060 'International Tables Vol C Tables 4.2.6.8 and 6.1.1.4'

loop_
_geom_angle_atom_site_label_1
_geom_angle_atom_site_label_2
_geom_angle_atom_site_label_3
_geom_angle
_geom_angle_site_symmetry_1
_geom_angle_site_symmetry_3
C2 N1 C1 126.56(15) . .
C2 N1 C3 117.55(15) . .
C1 N1 C3 115.88(15) . .
C13 N11 C12 117.08(18) . .
C22 N21 C23 116.39(18) . .
O1 C1 N1 119.91(17) . .
O1 C1 C11 120.02(17) . .
N1 C1 C11 119.84(16) . .
O2 C2 N1 120.17(17) . .
O2 C2 C21 120.53(17) . .
N1 C2 C21 119.15(16) . .
N1 C3 C31 112.84(15) . .
N1 C3 H3A 109.0 . .
C31 C3 H3A 109.0 . .
N1 C3 H3B 109.0 . .
C31 C3 H3B 109.0 . .
H3A C3 H3B 107.8 . .
C15 C11 C12 118.11(17) . .
C15 C11 C1 118.72(17) . .
C12 C11 C1 122.58(16) . .
N11 C12 C11 123.43(18) . .
N11 C12 H12 118.3 . .
C11 C12 H12 118.3 . .
N11 C13 C14 123.5(2) . .
N11 C13 H13 118.2 . .
C14 C13 H13 118.2 . .
C15 C14 C13 118.93(19) . .
C15 C14 H14 120.5 . .
C13 C14 H14 120.5 . .
C14 C15 C11 118.89(19) . .
C14 C15 H15 120.6 . .
C11 C15 H15 120.6 . .
C22 C21 C25 117.76(17) . .
C22 C21 C2 118.05(16) . .
C25 C21 C2 123.88(17) . .
N21 C22 C21 124.72(18) . .
N21 C22 H22 117.6 . .
C21 C22 H22 117.6 . .
N21 C23 C24 123.47(19) . .
N21 C23 H23 118.3 . .
C24 C23 H23 118.3 . .
C23 C24 C25 119.39(19) . .
C23 C24 H24 120.3 . .
C25 C24 H24 120.3 . .
C24 C25 C21 118.26(18) . .
C24 C25 H25 120.9 . .
C21 C25 H25 120.9 . .
C36 C31 C32 118.93(17) . .
C36 C31 C3 119.11(16) . .
C32 C31 C3 121.84(16) . .
C33 C32 C31 120.32(18) . .
C33 C32 H32 119.8 . .
C31 C32 H32 119.8 . .
C34 C33 C32 120.22(19) . .
C34 C33 H33 119.9 . .
C32 C33 H33 119.9 . .
C35 C34 C33 119.94(18) . .
C35 C34 H34 120.0 . .
C33 C34 H34 120.0 . .
C34 C35 C36 119.94(18) . .
C34 C35 H35 120.0 . .
C36 C35 H35 120.0 . .
C31 C36 C35 120.64(18) . .
C31 C36 H36 119.7 . .
C35 C36 H36 119.7 . .

loop_
_geom_bond_atom_site_label_1
_geom_bond_atom_site_label_2
_geom_bond_distance
_geom_bond_site_symmetry_2
O1 C1 1.213(2) .
O2 C2 1.214(2) .
N1 C2 1.398(2) .
N1 C1 1.403(2) .
N1 C3 1.482(2) .
N11 C13 1.334(3) .
N11 C12 1.339(2) .
N21 C22 1.333(2) .
N21 C23 1.334(3) .
C1 C11 1.486(3) .
C2 C21 1.485(3) .
C3 C31 1.511(3) .
C3 H3A 0.9900 .
C3 H3B 0.9900 .
C11 C15 1.387(3) .
C11 C12 1.392(3) .
C12 H12 0.9500 .
C13 C14 1.382(3) .
C13 H13 0.9500 .
C14 C15 1.374(3) .
C14 H14 0.9500 .
C15 H15 0.9500 .
C21 C22 1.380(3) .
C21 C25 1.390(3) .
C22 H22 0.9500 .
C23 C24 1.375(3) .
C23 H23 0.9500 .
C24 C25 1.380(3) .
C24 H24 0.9500 .
C25 H25 0.9500 .
C31 C36 1.385(2) .
C31 C32 1.393(3) .
C32 C33 1.384(3) .
C32 H32 0.9500 .
C33 C34 1.382(3) .
C33 H33 0.9500 .
C34 C35 1.379(3) .
C34 H34 0.9500 .
C35 C36 1.388(3) .
C35 H35 0.9500 .
C36 H36 0.9500 .

loop_
_geom_hbond_atom_site_label_D
_geom_hbond_atom_site_label_H
_geom_hbond_atom_site_label_A
_geom_hbond_distance_DH
_geom_hbond_distance_HA
_geom_hbond_distance_DA
_geom_hbond_angle_DHA
_geom_hbond_site_symmetry_A
C12 H12 O1 0.95 2.61 3.431(2) 144.4 1_545
C36 H36 <i>C<i>~g~(1) 0.95 2.83 3.535(2) 131 2_555

loop_
_geom_torsion_atom_site_label_1
_geom_torsion_atom_site_label_2
_geom_torsion_atom_site_label_3
_geom_torsion_atom_site_label_4
_geom_torsion
_geom_torsion_site_symmetry_1
_geom_torsion_site_symmetry_2
_geom_torsion_site_symmetry_3
_geom_torsion_site_symmetry_4
C2 N1 C1 O1 157.91(17) . . . .
C3 N1 C1 O1 -23.2(2) . . . .
C2 N1 C1 C11 -27.7(3) . . . .
C3 N1 C1 C11 151.25(15) . . . .
C1 N1 C2 O2 159.58(18) . . . .
C3 N1 C2 O2 -19.3(2) . . . .
C1 N1 C2 C21 -25.0(3) . . . .
C3 N1 C2 C21 156.14(16) . . . .
C2 N1 C3 C31 101.59(19) . . . .
C1 N1 C3 C31 -77.4(2) . . . .
O1 C1 C11 C15 -35.5(2) . . . .
N1 C1 C11 C15 150.07(17) . . . .
O1 C1 C11 C12 135.50(19) . . . .
N1 C1 C11 C12 -38.9(2) . . . .
C13 N11 C12 C11 0.2(3) . . . .
C15 C11 C12 N11 -1.0(3) . . . .
C1 C11 C12 N11 -172.05(17) . . . .
C12 N11 C13 C14 -0.3(3) . . . .
N11 C13 C14 C15 1.2(3) . . . .
C13 C14 C15 C11 -1.9(3) . . . .
C12 C11 C15 C14 1.8(3) . . . .
C1 C11 C15 C14 173.25(18) . . . .
O2 C2 C21 C22 -42.6(3) . . . .
N1 C2 C21 C22 141.95(17) . . . .
O2 C2 C21 C25 130.9(2) . . . .
N1 C2 C21 C25 -44.5(3) . . . .
C23 N21 C22 C21 -0.9(3) . . . .
C25 C21 C22 N21 0.2(3) . . . .
C2 C21 C22 N21 174.11(18) . . . .
C22 N21 C23 C24 1.4(3) . . . .
N21 C23 C24 C25 -1.2(3) . . . .
C23 C24 C25 C21 0.4(3) . . . .
C22 C21 C25 C24 0.0(3) . . . .
C2 C21 C25 C24 -173.50(18) . . . .
N1 C3 C31 C36 143.60(17) . . . .
N1 C3 C31 C32 -40.4(2) . . . .
C36 C31 C32 C33 -0.2(3) . . . .
C3 C31 C32 C33 -176.25(17) . . . .
C31 C32 C33 C34 0.5(3) . . . .
C32 C33 C34 C35 -0.1(3) . . . .
C33 C34 C35 C36 -0.6(3) . . . .
C32 C31 C36 C35 -0.4(3) . . . .
C3 C31 C36 C35 175.72(17) . . . .
C34 C35 C36 C31 0.8(3) . . . .
